data_7017244
loop_
_publ_author_name
'Glasson, Christopher R. K.'
'Meehan, George V.'
'Motti, Cherie A.'
'Clegg, Jack K.'
'Turner, Peter'
'Jensen, Paul'
'Lindoy, Leonard F.'

_publ_section_title
;
 Nickel(ii) and iron(ii) triple helicates assembled from expanded
 quaterpyridines incorporating flexible linkages.
;
_journal_issue 45
_journal_name_full 'Dalton transactions (Cambridge, England : 2003)'
_journal_page_first 12153
_journal_page_last 12159
_journal_paper_doi 10.1039/c1dt10820d
_journal_volume 40
_journal_year 2011
_chemical_formula_moiety '(C90 H72 N12 Ni2 O6), (C4 H8 O), 4(P F6), 3.2(H2 O)'
_chemical_formula_sum 'C94 H86.4 F24 N12 Ni2 O10.2 P4'
_chemical_formula_weight 2244.61
_chemical_name_systematic
;
?
;
_space_group_IT_number 15
_symmetry_cell_setting monoclinic
_symmetry_Int_Tables_number 15
_symmetry_space_group_name_Hall '-C 2yc'
_symmetry_space_group_name_H-M 'C 1 2/c 1'
_atom_sites_solution_hydrogens geom
_atom_sites_solution_primary direct
_atom_sites_solution_secondary difmap
_audit_creation_method SHELXL-97
_cell_angle_alpha 90.00
_cell_angle_beta 105.778(4)
_cell_angle_gamma 90.00
_cell_formula_units_Z 4
_cell_length_a 23.0800(16)
_cell_length_b 15.0530(11)
_cell_length_c 32.656(3)
_cell_measurement_reflns_used 8912
_cell_measurement_temperature 150(2)
_cell_measurement_theta_max 32.582
_cell_measurement_theta_min 2.343
_cell_volume 10918.0(15)
_computing_cell_refinement 'SAINT (Bruker-Nonius, 2003)'
_computing_data_collection 'APEX (Bruker-Nonius, 2003)'
_computing_data_reduction 'SAINT (Bruker-Nonius, 2003), XPREP (Bruker-Nonius, 2003)'
_computing_molecular_graphics
;ORTEP-3 (Farrugia, 1997)
WINGX-32 (Farrugia, 1999)
;
_computing_publication_material 'enCIFer 1.1 (CCDC, 2005)'
_computing_structure_refinement 'SHELXL-97 (Sheldrick, 1997)'
_computing_structure_solution 'SIR97 (Altomare, et. al. 1997)'
_diffrn_ambient_temperature 150(2)
_diffrn_measured_fraction_theta_full 0.998
_diffrn_measured_fraction_theta_max 0.998
_diffrn_measurement_device_type APEXII-FR591
_diffrn_measurement_method \w+\f
_diffrn_radiation_monochromator graphite
_diffrn_radiation_source 'rotating anode'
_diffrn_radiation_type MoK\a
_diffrn_radiation_wavelength 0.71073
_diffrn_reflns_av_R_equivalents 0.0267
_diffrn_reflns_av_sigmaI/netI 0.0123
_diffrn_reflns_limit_h_max 27
_diffrn_reflns_limit_h_min -21
_diffrn_reflns_limit_k_max 17
_diffrn_reflns_limit_k_min -17
_diffrn_reflns_limit_l_max 38
_diffrn_reflns_limit_l_min -38
_diffrn_reflns_number 111989
_diffrn_reflns_theta_full 25.00
_diffrn_reflns_theta_max 25.00
_diffrn_reflns_theta_min 2.24
_diffrn_standards_decay_% 0
_diffrn_standards_interval_count 0
_diffrn_standards_interval_time 0
_diffrn_standards_number 0
_exptl_absorpt_coefficient_mu 0.502
_exptl_absorpt_correction_T_max 0.951
_exptl_absorpt_correction_T_min 0.813
_exptl_absorpt_correction_type multi-scan
_exptl_absorpt_process_details 'SADABS (Sheldrick, 1999)'
_exptl_crystal_colour yellow
_exptl_crystal_density_diffrn 1.362
_exptl_crystal_density_method 'not measured'
_exptl_crystal_description needle
_exptl_crystal_F_000 4568
_exptl_crystal_size_max 0.300
_exptl_crystal_size_mid 0.250
_exptl_crystal_size_min 0.100
_refine_diff_density_max 1.084
_refine_diff_density_min -0.568
_refine_diff_density_rms 0.125
_refine_ls_extinction_method none
_refine_ls_goodness_of_fit_ref 1.094
_refine_ls_hydrogen_treatment constr
_refine_ls_matrix_type full
_refine_ls_number_parameters 798
_refine_ls_number_reflns 9594
_refine_ls_number_restraints 11
_refine_ls_restrained_S_all 1.093
_refine_ls_R_factor_all 0.0861
_refine_ls_R_factor_gt 0.0735
_refine_ls_shift/su_max 0.001
_refine_ls_shift/su_mean 0.000
_refine_ls_structure_factor_coef Fsqd
_refine_ls_weighting_details 'calc w=1/[\s^2^(Fo^2^)+(0.1529P)^2^+26.7618P] where P=(Fo^2^+2Fc^2^)/3'
_refine_ls_weighting_scheme calc
_refine_ls_wR_factor_gt 0.2180
_refine_ls_wR_factor_ref 0.2345
_reflns_number_gt 8211
_reflns_number_total 9594
_reflns_threshold_expression >2sigma(I)
_cod_data_source_file c1dt10820d.txt
_cod_data_source_block lj189sad
_cod_depositor_comments
;
The following automatic conversions were performed:

'_symmetry_cell_setting' value 'Monoclinic' changed to 'monoclinic'
according to /home/saulius/struct/CIF-dictionaries/cif_core.dic
dictionary named 'cif_core.dic' version 2.4.1 from 2010-06-29.

Automatic conversion script
Id: cif_fix_values 1715 2011-07-08 13:25:40Z adriana 

The following automatic conversions were performed:
data name '_intl_tables_symmetry_number' replaced with
'_symmetry_Int_Tables_number' as specified in the replacement file
'/home/antanas/src/cod-tools/trunk/data/replacement-values/replacement_tags.lst'.

Automatic conversion script
Id: cif_correct_tags 4998 2017-03-02 13:24:31Z antanas 
;
_cod_original_sg_symbol_H-M C2/c
_cod_original_formula_sum 'C94 H86.4 F24 N12 Ni2 O10.20 P4'
_cod_database_code 7017244

loop_
_symmetry_equiv_pos_as_xyz
'x, y, z'
'-x, y, -z+1/2'
'x+1/2, y+1/2, z'
'-x+1/2, y+1/2, -z+1/2'
'-x, -y, -z'
'x, -y, z-1/2'
'-x+1/2, -y+1/2, -z'
'x+1/2, -y+1/2, z-1/2'

loop_
_atom_site_label
_atom_site_type_symbol
_atom_site_fract_x
_atom_site_fract_y
_atom_site_fract_z
_atom_site_U_iso_or_equiv
_atom_site_adp_type
_atom_site_occupancy
_atom_site_symmetry_multiplicity
_atom_site_calc_flag
_atom_site_refinement_flags
_atom_site_disorder_assembly
_atom_site_disorder_group
C1 C -0.0725(2) 0.2138(3) 0.44028(14) 0.0636(12) Uani 1 1 d . . .
H1A H -0.0782 0.1712 0.4168 0.095 Uiso 1 1 calc R . .
H1B H -0.0405 0.2558 0.4392 0.095 Uiso 1 1 calc R . .
H1C H -0.1101 0.2463 0.4377 0.095 Uiso 1 1 calc R . .
C2 C -0.05526(17) 0.1647(3) 0.48199(12) 0.0461(9) Uani 1 1 d . . .
C3 C -0.07535(17) 0.0801(3) 0.48709(13) 0.0499(9) Uani 1 1 d . . .
H3 H -0.1017 0.0507 0.4636 0.060 Uiso 1 1 calc R . .
C4 C -0.05741(17) 0.0380(3) 0.52614(14) 0.0485(9) Uani 1 1 d . . .
H4 H -0.0715 -0.0202 0.5295 0.058 Uiso 1 1 calc R . .
C5 C -0.01845(15) 0.0814(2) 0.56076(11) 0.0381(7) Uani 1 1 d . . .
C6 C -0.01632(17) 0.2037(3) 0.51820(12) 0.0414(8) Uani 1 1 d . . .
H6 H -0.0018 0.2619 0.5155 0.050 Uiso 1 1 calc R . .
C7 C 0.00363(16) 0.0431(2) 0.60378(12) 0.0399(8) Uani 1 1 d . . .
C8 C -0.0111(2) -0.0433(3) 0.61408(14) 0.0515(10) Uani 1 1 d . . .
H8 H -0.0359 -0.0806 0.5930 0.062 Uiso 1 1 calc R . .
C9 C 0.0109(2) -0.0723(3) 0.65480(16) 0.0586(11) Uani 1 1 d . . .
H9 H 0.0003 -0.1299 0.6623 0.070 Uiso 1 1 calc R . .
C10 C 0.0487(2) -0.0195(3) 0.68577(13) 0.0488(9) Uani 1 1 d . . .
C11 C 0.06151(17) 0.0650(2) 0.67316(12) 0.0416(8) Uani 1 1 d . . .
H11 H 0.0868 0.1027 0.6938 0.050 Uiso 1 1 calc R . .
C12 C 0.0752(3) -0.0551(3) 0.72961(14) 0.0610(12) Uani 1 1 d . . .
H12A H 0.0457 -0.0943 0.7377 0.073 Uiso 1 1 calc R . .
H12B H 0.1116 -0.0906 0.7303 0.073 Uiso 1 1 calc R . .
C13 C 0.1165(2) -0.0044(3) 0.80094(13) 0.0552(11) Uani 1 1 d . . .
C14 C 0.13445(19) 0.0674(3) 0.82821(13) 0.0573(11) Uani 1 1 d . . .
C15 C 0.1595(2) 0.0542(5) 0.87192(15) 0.0782(17) Uani 1 1 d . . .
H15 H 0.1708 0.1027 0.8910 0.094 Uiso 1 1 calc R . .
C16 C 0.1671(3) -0.0372(5) 0.88656(18) 0.095(2) Uani 1 1 d . . .
H16 H 0.1847 -0.0489 0.9159 0.114 Uiso 1 1 calc R . .
C17 C 0.1501(3) -0.1054(5) 0.85969(19) 0.095(2) Uani 1 1 d . . .
H17 H 0.1558 -0.1645 0.8702 0.113 Uiso 1 1 calc R . .
C18 C 0.1243(3) -0.0906(4) 0.81705(17) 0.0798(17) Uani 1 1 d . . .
H18 H 0.1116 -0.1396 0.7984 0.096 Uiso 1 1 calc R . .
C19 C 0.1536(2) 0.2252(3) 0.83203(15) 0.0607(12) Uani 1 1 d . . .
H19A H 0.1639 0.2680 0.8121 0.073 Uiso 1 1 calc R . .
H19B H 0.1916 0.2065 0.8526 0.073 Uiso 1 1 calc R . .
C20 C 0.11426(19) 0.2719(3) 0.85607(12) 0.0490(9) Uani 1 1 d . . .
C21 C 0.1313(2) 0.3532(3) 0.87610(14) 0.0578(11) Uani 1 1 d . . .
H21 H 0.1689 0.3788 0.8760 0.069 Uiso 1 1 calc R . .
C22 C 0.09391(19) 0.3965(3) 0.89600(13) 0.0525(10) Uani 1 1 d . . .
H22 H 0.1053 0.4520 0.9096 0.063 Uiso 1 1 calc R . .
C23 C 0.03895(17) 0.3572(2) 0.89586(11) 0.0424(8) Uani 1 1 d . . .
C24 C 0.06009(18) 0.2364(3) 0.85782(11) 0.0420(8) Uani 1 1 d . . .
H24 H 0.0481 0.1807 0.8445 0.050 Uiso 1 1 calc R . .
C25 C -0.00603(17) 0.3996(2) 0.91457(12) 0.0430(8) Uani 1 1 d . . .
C26 C 0.0006(2) 0.4861(3) 0.93107(15) 0.0598(11) Uani 1 1 d . . .
H26 H 0.0355 0.5202 0.9318 0.072 Uiso 1 1 calc R . .
C27 C -0.0455(3) 0.5207(3) 0.94640(16) 0.0655(12) Uani 1 1 d . . .
H27 H -0.0421 0.5793 0.9576 0.079 Uiso 1 1 calc R . .
C28 C -0.0957(2) 0.4710(3) 0.94550(14) 0.0544(10) Uani 1 1 d . . .
C29 C -0.09785(18) 0.3852(3) 0.92954(12) 0.0443(8) Uani 1 1 d . . .
H29 H -0.1319 0.3496 0.9293 0.053 Uiso 1 1 calc R . .
C30 C -0.1472(3) 0.5056(3) 0.96186(18) 0.0738(14) Uani 1 1 d . . .
H30A H -0.1330 0.5556 0.9812 0.111 Uiso 1 1 calc R . .
H30B H -0.1616 0.4581 0.9771 0.111 Uiso 1 1 calc R . .
H30C H -0.1801 0.5255 0.9378 0.111 Uiso 1 1 calc R . .
C31 C 0.2143(2) 0.0790(4) 0.52773(18) 0.0720(14) Uani 1 1 d . . .
H31A H 0.2263 0.0172 0.5350 0.108 Uiso 1 1 calc R . .
H31B H 0.2458 0.1094 0.5182 0.108 Uiso 1 1 calc R . .
H31C H 0.1765 0.0801 0.5049 0.108 Uiso 1 1 calc R . .
C32 C 0.20534(19) 0.1254(3) 0.56633(15) 0.0559(10) Uani 1 1 d . . .
C33 C 0.2536(2) 0.1495(4) 0.60036(19) 0.0757(15) Uani 1 1 d . . .
C34 C 0.2441(2) 0.1929(5) 0.6348(2) 0.0799(16) Uani 1 1 d . . .
C35 C 0.18549(19) 0.2146(3) 0.63481(14) 0.0536(10) Uani 1 1 d . A .
C36 C 0.14803(16) 0.1454(2) 0.56949(12) 0.0421(8) Uani 1 1 d . A .
C37 C 0.1710(2) 0.2672(3) 0.66899(14) 0.0627(12) Uani 1 1 d . . .
C38 C 0.2052(6) 0.3128(14) 0.7045(5) 0.081(5) Uani 0.50 1 d P A 1
H38 H 0.2477 0.3089 0.7098 0.097 Uiso 0.50 1 calc PR A 1
C39 C 0.1843(9) 0.3631(14) 0.7330(5) 0.084(6) Uani 0.50 1 d P A 1
H39 H 0.2118 0.3964 0.7544 0.101 Uiso 0.50 1 calc PR A 1
C40 C 0.1237(7) 0.3651(10) 0.7303(4) 0.061(5) Uani 0.50 1 d P A 1
C41 C 0.0862(6) 0.3201(12) 0.6985(5) 0.033(3) Uani 0.50 1 d P A 1
H41 H 0.0441 0.3196 0.6953 0.040 Uiso 0.50 1 calc PR A 1
C42 C 0.1017(6) 0.4258(11) 0.7605(4) 0.053(3) Uani 0.50 1 d P A 1
H42A H 0.1196 0.4059 0.7901 0.064 Uiso 0.50 1 calc PR A 1
H42B H 0.1160 0.4871 0.7579 0.064 Uiso 0.50 1 calc PR A 1
O3 O 0.0384(4) 0.4267(4) 0.75211(18) 0.0474(15) Uani 0.50 1 d P . 1
C43 C 0.0059(4) 0.4856(5) 0.7219(2) 0.0433(16) Uani 0.50 1 d P . 1
C45 C -0.0091(5) 0.5960(6) 0.6669(3) 0.059(2) Uani 0.50 1 d P . .
H45 H 0.0053 0.6289 0.6468 0.071 Uiso 0.50 1 calc PR . .
C44 C 0.0288(4) 0.5352(5) 0.6945(2) 0.0501(18) Uani 0.50 1 d P . .
H44 H 0.0696 0.5284 0.6942 0.060 Uiso 0.50 1 calc PR . 1
C38A C 0.2230(6) 0.3210(10) 0.6927(4) 0.059(3) Uani 0.50 1 d P A 2
H38A H 0.2619 0.3180 0.6883 0.071 Uiso 0.50 1 calc PR A 2
C39A C 0.2078(7) 0.3763(8) 0.7219(4) 0.063(3) Uani 0.50 1 d P A 2
H39A H 0.2375 0.4126 0.7402 0.075 Uiso 0.50 1 calc PR A 2
C40A C 0.1473(8) 0.3782(7) 0.7244(3) 0.047(3) Uani 0.50 1 d P A 2
C41A C 0.1061(7) 0.3208(15) 0.6959(7) 0.045(4) Uani 0.50 1 d P A 2
H41A H 0.0664 0.3218 0.6992 0.054 Uiso 0.50 1 calc PR A 2
C42A C 0.1340(6) 0.4418(7) 0.7560(3) 0.057(2) Uani 0.50 1 d P A 2
H42C H 0.1560 0.4240 0.7852 0.068 Uiso 0.50 1 calc PR A 2
H42D H 0.1468 0.5025 0.7507 0.068 Uiso 0.50 1 calc PR A 2
O3A O 0.0743(5) 0.4401(7) 0.7514(3) 0.054(2) Uani 0.50 1 d P A 2
C43A C 0.0544(4) 0.4938(5) 0.7794(2) 0.0477(18) Uani 0.50 1 d P A 2
C44A C 0.0900(4) 0.5548(7) 0.8076(3) 0.059(2) Uani 0.50 1 d P . .
H44A H 0.1319 0.5582 0.8100 0.070 Uiso 0.50 1 calc PR A 2
C45A C 0.0665(4) 0.6068(6) 0.8305(3) 0.060(2) Uani 0.50 1 d P . .
H45A H 0.0901 0.6538 0.8459 0.072 Uiso 0.50 1 calc PR . .
O1W O 0.0000 0.1855(4) 0.7500 0.0909(17) Uani 1 2 d S . .
N1 N 0.00154(12) 0.16434(19) 0.55605(9) 0.0365(6) Uani 1 1 d . . .
N2 N 0.04023(13) 0.09581(18) 0.63374(9) 0.0367(6) Uani 1 1 d . . .
N3 N 0.02319(15) 0.27726(19) 0.87769(10) 0.0407(7) Uani 1 1 d . . .
N4 N -0.05452(14) 0.34992(19) 0.91439(9) 0.0388(7) Uani 1 1 d . . .
N5 N 0.13775(13) 0.1885(2) 0.60289(9) 0.0400(7) Uani 1 1 d . . .
N6 N 0.11257(17) 0.2710(2) 0.66821(10) 0.0483(8) Uani 1 1 d . A .
O1 O 0.09086(14) 0.01683(18) 0.75917(9) 0.0531(7) Uani 1 1 d . . .
O2 O 0.12589(13) 0.15003(19) 0.80892(8) 0.0515(7) Uani 1 1 d . . .
O1T O 0.1902(7) 0.6500(12) 0.7481(4) 0.091(2) Uiso 0.35 1 d PD B 1
C4T C 0.1521(8) 0.6919(13) 0.7123(4) 0.091(2) Uiso 0.35 1 d PD B 1
H4T1 H 0.1634 0.7552 0.7115 0.110 Uiso 0.35 1 calc PR B 1
H4T2 H 0.1098 0.6888 0.7136 0.110 Uiso 0.35 1 calc PR B 1
C1T C 0.2359(8) 0.6224(14) 0.7287(5) 0.091(2) Uiso 0.35 1 d PD B 1
H1T1 H 0.2597 0.5743 0.7461 0.110 Uiso 0.35 1 calc PR B 1
H1T2 H 0.2634 0.6730 0.7291 0.110 Uiso 0.35 1 calc PR B 1
C2T C 0.2135(8) 0.5903(13) 0.6842(5) 0.091(2) Uiso 0.35 1 d PD B 1
H2T1 H 0.2412 0.6050 0.6668 0.110 Uiso 0.35 1 calc PR B 1
H2T2 H 0.2047 0.5258 0.6826 0.110 Uiso 0.35 1 calc PR B 1
C3T C 0.1585(9) 0.6452(13) 0.6734(5) 0.091(2) Uiso 0.35 1 d PD B 1
H3T1 H 0.1229 0.6070 0.6617 0.110 Uiso 0.35 1 calc PR B 1
H3T2 H 0.1608 0.6893 0.6514 0.110 Uiso 0.35 1 calc PR B 1
O3W O 0.0381(11) 0.6936(17) 0.7902(8) 0.069(6) Uiso 0.15 1 d P C 3
O4W O 0.2201(11) 0.2208(16) 0.9482(8) 0.056(6) Uiso 0.15 1 d P D 3
O5W O 0.2998(15) 0.263(2) 1.0097(11) 0.057(7) Uiso 0.10 1 d P E 4
O6W O 0.2719(9) 0.2645(14) 0.9716(7) 0.057(5) Uiso 0.15 1 d P F 5
O7W O 0.3102(15) 0.306(2) 1.0234(10) 0.051(7) Uiso 0.10 1 d P G 6
O8W O 0.2388(11) 0.1974(17) 0.9534(7) 0.058(6) Uiso 0.15 1 d P H 7
O10W O 0.2789(18) 0.312(2) 1.0148(11) 0.064(8) Uiso 0.10 1 d P I 8
O2W O 0.0252(7) 0.7512(12) 0.7750(5) 0.064(4) Uiso 0.20 1 d P . 8
O2T O 0.1837(15) 0.653(3) 0.7362(9) 0.091(2) Uiso 0.15 1 d PD J 9
C5T C 0.1268(15) 0.693(3) 0.7170(11) 0.091(2) Uiso 0.15 1 d PD J 9
H5T1 H 0.1290 0.7581 0.7131 0.110 Uiso 0.15 1 calc PR J 9
H5T2 H 0.0955 0.6782 0.7315 0.110 Uiso 0.15 1 calc PR J 9
C6T C 0.1217(18) 0.642(3) 0.6777(12) 0.091(2) Uiso 0.15 1 d PD J 9
H6T1 H 0.0969 0.6761 0.6533 0.110 Uiso 0.15 1 calc PR J 9
H6T2 H 0.0999 0.5858 0.6794 0.110 Uiso 0.15 1 calc PR J 9
C7T C 0.1801(16) 0.619(4) 0.6688(12) 0.091(2) Uiso 0.15 1 d PD J 9
H7T1 H 0.1802 0.5571 0.6587 0.110 Uiso 0.15 1 calc PR J 9
H7T2 H 0.1888 0.6599 0.6474 0.110 Uiso 0.15 1 calc PR J 9
C8T C 0.2235(15) 0.631(3) 0.7110(11) 0.091(2) Uiso 0.15 1 d PD J 9
H8T1 H 0.2462 0.5763 0.7211 0.110 Uiso 0.15 1 calc PR J 9
H8T2 H 0.2520 0.6804 0.7107 0.110 Uiso 0.15 1 calc PR J 9
F1 F 0.06048(18) 0.2679(2) 0.40987(10) 0.0892(11) Uani 1 1 d . . .
F2 F 0.15542(13) 0.29635(18) 0.49985(9) 0.0663(7) Uani 1 1 d . . .
F3 F 0.05752(12) 0.33188(17) 0.47265(9) 0.0607(6) Uani 1 1 d . . .
F4 F 0.08820(14) 0.18864(16) 0.47023(8) 0.0652(7) Uani 1 1 d . . .
F5 F 0.15920(17) 0.2353(2) 0.43832(11) 0.0844(10) Uani 1 1 d . . .
F6 F 0.12590(13) 0.37825(17) 0.43909(9) 0.0656(7) Uani 1 1 d . . .
F7 F 0.15446(19) 0.9773(4) 0.62122(15) 0.0863(15) Uani 0.70 1 d P K 1
F8 F 0.2450(2) 0.8456(3) 0.68345(19) 0.0987(17) Uani 0.70 1 d P K 1
F9 F 0.1953(2) 0.9682(4) 0.69362(15) 0.0839(13) Uani 0.70 1 d P K 1
F10 F 0.2576(2) 0.9732(4) 0.6516(2) 0.0941(16) Uani 0.70 1 d P K 1
F11 F 0.2059(2) 0.8508(5) 0.6153(2) 0.114(2) Uani 0.70 1 d P K 1
F12 F 0.14333(18) 0.8565(3) 0.65543(14) 0.0744(11) Uani 0.70 1 d P K 1
F7A F 0.2128(5) 0.9409(9) 0.6037(4) 0.090(3) Uiso 0.30 1 d P K 2
F8A F 0.1925(5) 0.9091(9) 0.6932(4) 0.079(3) Uiso 0.30 1 d P K 2
F9A F 0.2735(6) 0.9314(9) 0.6691(4) 0.088(3) Uiso 0.30 1 d P K 2
F10A F 0.1324(8) 0.9210(13) 0.6273(6) 0.127(5) Uiso 0.30 1 d P K 2
F11A F 0.2212(9) 0.8295(13) 0.6483(7) 0.133(6) Uiso 0.30 1 d P K 2
F12A F 0.1924(7) 1.0300(11) 0.6557(5) 0.117(4) Uiso 0.30 1 d P K 2
P1 P 0.10784(6) 0.28276(7) 0.45478(4) 0.0534(3) Uani 1 1 d . . .
P2 P 0.20130(5) 0.91847(10) 0.65165(4) 0.0670(4) Uani 1 1 d . . .
Ni1 Ni 0.054832(19) 0.22219(3) 0.611960(13) 0.03443(19) Uani 1 1 d . . .

loop_
_atom_site_aniso_label
_atom_site_aniso_U_11
_atom_site_aniso_U_22
_atom_site_aniso_U_33
_atom_site_aniso_U_23
_atom_site_aniso_U_13
_atom_site_aniso_U_12
C1 0.066(3) 0.070(3) 0.044(2) -0.006(2) -0.003(2) -0.015(2)
C2 0.0413(18) 0.051(2) 0.044(2) -0.0100(17) 0.0081(15) -0.0071(16)
C3 0.0428(19) 0.054(2) 0.047(2) -0.0146(18) 0.0025(16) -0.0113(17)
C4 0.048(2) 0.0375(19) 0.061(2) -0.0117(17) 0.0157(18) -0.0128(16)
C5 0.0371(16) 0.0367(17) 0.0447(19) -0.0094(15) 0.0183(15) -0.0064(14)
C6 0.0448(19) 0.0416(18) 0.0371(19) -0.0034(15) 0.0101(15) -0.0111(15)
C7 0.0457(18) 0.0308(17) 0.050(2) -0.0073(15) 0.0242(16) -0.0031(14)
C8 0.066(2) 0.039(2) 0.055(2) -0.0061(17) 0.026(2) -0.0116(18)
C9 0.085(3) 0.0307(19) 0.071(3) 0.0003(18) 0.040(2) -0.0058(19)
C10 0.068(2) 0.041(2) 0.048(2) 0.0024(16) 0.0337(19) 0.0062(18)
C11 0.056(2) 0.0333(17) 0.0409(19) -0.0014(14) 0.0228(16) 0.0028(15)
C12 0.101(3) 0.039(2) 0.055(2) 0.0078(18) 0.041(2) 0.010(2)
C13 0.070(3) 0.060(3) 0.044(2) 0.0149(19) 0.0307(19) 0.022(2)
C14 0.054(2) 0.082(3) 0.042(2) 0.024(2) 0.0243(18) 0.025(2)
C15 0.076(3) 0.124(5) 0.039(2) 0.020(3) 0.023(2) 0.038(3)
C16 0.099(4) 0.143(6) 0.051(3) 0.052(4) 0.036(3) 0.062(4)
C17 0.141(6) 0.099(4) 0.060(3) 0.037(3) 0.055(4) 0.062(4)
C18 0.116(4) 0.074(3) 0.062(3) 0.032(3) 0.046(3) 0.038(3)
C19 0.053(2) 0.085(3) 0.050(2) -0.005(2) 0.024(2) -0.003(2)
C20 0.052(2) 0.064(3) 0.0326(19) 0.0019(17) 0.0135(16) -0.0009(18)
C21 0.051(2) 0.076(3) 0.047(2) -0.007(2) 0.0157(18) -0.014(2)
C22 0.056(2) 0.055(2) 0.047(2) -0.0064(18) 0.0138(18) -0.0119(19)
C23 0.053(2) 0.0418(19) 0.0331(17) 0.0045(15) 0.0120(15) -0.0007(16)
C24 0.053(2) 0.0428(19) 0.0337(18) 0.0028(15) 0.0175(16) 0.0037(16)
C25 0.053(2) 0.0377(18) 0.0374(18) 0.0022(15) 0.0112(16) 0.0001(16)
C26 0.077(3) 0.042(2) 0.066(3) -0.007(2) 0.028(2) -0.009(2)
C27 0.094(3) 0.039(2) 0.068(3) -0.009(2) 0.030(3) 0.005(2)
C28 0.074(3) 0.040(2) 0.053(2) -0.0003(17) 0.025(2) 0.0090(19)
C29 0.055(2) 0.0401(19) 0.0400(19) 0.0071(15) 0.0161(16) 0.0128(16)
C30 0.098(4) 0.051(3) 0.086(4) -0.005(2) 0.047(3) 0.019(3)
C31 0.057(3) 0.085(3) 0.086(3) -0.009(3) 0.039(3) 0.004(2)
C32 0.048(2) 0.057(2) 0.066(3) 0.002(2) 0.023(2) -0.0052(19)
C33 0.043(2) 0.095(4) 0.087(4) -0.002(3) 0.014(2) -0.008(2)
C34 0.046(2) 0.101(4) 0.086(4) -0.009(3) 0.004(2) -0.016(3)
C35 0.045(2) 0.055(2) 0.054(2) -0.0027(19) 0.0005(18) -0.0116(17)
C36 0.0409(18) 0.0421(19) 0.045(2) 0.0022(16) 0.0149(15) -0.0028(15)
C37 0.071(3) 0.058(3) 0.043(2) -0.0057(19) -0.013(2) -0.006(2)
C38 0.043(7) 0.143(14) 0.058(9) -0.028(9) 0.016(5) -0.027(7)
C39 0.074(11) 0.143(15) 0.032(7) -0.033(8) 0.010(6) -0.057(10)
C40 0.066(8) 0.088(9) 0.033(6) 0.000(5) 0.022(5) -0.037(6)
C41 0.048(7) 0.036(4) 0.018(4) -0.004(3) 0.013(5) 0.007(6)
C42 0.034(7) 0.096(10) 0.031(5) -0.016(5) 0.011(5) -0.025(7)
O3 0.068(5) 0.045(3) 0.032(3) 0.006(2) 0.019(3) 0.000(3)
C43 0.066(5) 0.038(4) 0.024(3) -0.003(3) 0.010(3) -0.006(3)
C45 0.089(7) 0.042(4) 0.042(4) 0.020(3) 0.009(4) -0.004(4)
C44 0.075(5) 0.043(4) 0.035(4) 0.004(3) 0.018(4) -0.007(4)
C38A 0.046(7) 0.081(7) 0.048(7) -0.021(5) 0.007(5) -0.005(6)
C39A 0.074(8) 0.061(6) 0.041(6) -0.016(5) -0.005(5) -0.011(6)
C40A 0.069(9) 0.040(5) 0.020(5) -0.002(4) -0.009(6) -0.001(6)
C41A 0.048(8) 0.056(6) 0.036(6) 0.006(4) 0.020(6) 0.019(7)
C42A 0.071(7) 0.057(5) 0.038(5) -0.009(4) 0.006(5) 0.002(5)
O3A 0.049(7) 0.072(5) 0.042(4) -0.027(4) 0.013(5) -0.008(5)
C43A 0.065(5) 0.044(4) 0.032(4) -0.009(3) 0.008(3) -0.001(4)
C44A 0.058(5) 0.075(6) 0.038(4) -0.009(4) 0.005(4) 0.005(4)
C45A 0.075(6) 0.042(4) 0.056(5) -0.033(4) 0.004(4) 0.013(4)
O1W 0.085(4) 0.078(4) 0.098(4) 0.000 0.004(3) 0.000
N1 0.0358(14) 0.0368(15) 0.0393(15) -0.0071(12) 0.0141(12) -0.0079(11)
N2 0.0477(16) 0.0309(14) 0.0369(15) -0.0046(11) 0.0207(13) -0.0012(12)
N3 0.0543(18) 0.0376(16) 0.0334(15) 0.0062(12) 0.0176(13) 0.0040(13)
N4 0.0498(16) 0.0354(15) 0.0299(14) 0.0058(11) 0.0089(12) 0.0078(13)
N5 0.0409(15) 0.0403(16) 0.0360(15) -0.0004(12) 0.0060(12) -0.0075(13)
N6 0.071(2) 0.0391(17) 0.0288(16) 0.0004(13) 0.0038(15) 0.0006(15)
O1 0.0783(19) 0.0431(15) 0.0420(14) 0.0116(12) 0.0233(13) 0.0149(14)
O2 0.0632(17) 0.0580(17) 0.0365(13) 0.0037(12) 0.0192(12) 0.0076(13)
F1 0.126(3) 0.085(2) 0.0512(16) 0.0044(14) 0.0157(17) -0.038(2)
F2 0.0752(17) 0.0553(14) 0.0677(17) -0.0055(12) 0.0185(14) -0.0062(13)
F3 0.0668(15) 0.0536(14) 0.0704(16) 0.0027(12) 0.0332(13) -0.0018(11)
F4 0.098(2) 0.0414(13) 0.0603(15) -0.0041(11) 0.0290(14) -0.0147(13)
F5 0.121(3) 0.0612(17) 0.092(2) -0.0138(15) 0.066(2) 0.0016(17)
F6 0.0807(17) 0.0503(14) 0.0780(18) 0.0026(13) 0.0426(15) -0.0085(12)
F7 0.059(2) 0.122(4) 0.078(3) 0.053(3) 0.019(2) 0.034(3)
F8 0.065(3) 0.080(3) 0.118(4) 0.000(3) -0.030(3) 0.023(2)
F9 0.076(3) 0.102(4) 0.070(3) -0.035(3) 0.013(2) -0.007(3)
F10 0.059(2) 0.079(3) 0.147(5) 0.014(3) 0.033(3) 0.008(2)
F11 0.055(2) 0.177(6) 0.105(4) -0.081(4) 0.013(2) 0.007(3)
F12 0.058(2) 0.083(3) 0.074(3) -0.010(2) 0.0060(19) -0.002(2)
P1 0.0751(8) 0.0407(6) 0.0521(6) -0.0059(4) 0.0305(6) -0.0092(5)
P2 0.0537(7) 0.0827(9) 0.0537(7) -0.0110(6) -0.0041(5) 0.0205(6)
Ni1 0.0435(3) 0.0313(3) 0.0298(3) -0.00380(15) 0.0122(2) -0.00618(16)

loop_
_atom_type_symbol
_atom_type_description
_atom_type_scat_dispersion_real
_atom_type_scat_dispersion_imag
_atom_type_scat_source
C C 0.0033 0.0016 'International Tables Vol C Tables 4.2.6.8 and 6.1.1.4'
H H 0.0000 0.0000 'International Tables Vol C Tables 4.2.6.8 and 6.1.1.4'
N N 0.0061 0.0033 'International Tables Vol C Tables 4.2.6.8 and 6.1.1.4'
O O 0.0106 0.0060 'International Tables Vol C Tables 4.2.6.8 and 6.1.1.4'
F F 0.0171 0.0103 'International Tables Vol C Tables 4.2.6.8 and 6.1.1.4'
P P 0.1023 0.0942 'International Tables Vol C Tables 4.2.6.8 and 6.1.1.4'
Ni Ni 0.3393 1.1124 'International Tables Vol C Tables 4.2.6.8 and 6.1.1.4'

loop_
_geom_angle_atom_site_label_1
_geom_angle_atom_site_label_2
_geom_angle_atom_site_label_3
_geom_angle
_geom_angle_site_symmetry_1
_geom_angle_site_symmetry_3
C2 C1 H1A 109.5 . .
C2 C1 H1B 109.5 . .
H1A C1 H1B 109.5 . .
C2 C1 H1C 109.5 . .
H1A C1 H1C 109.5 . .
H1B C1 H1C 109.5 . .
C3 C2 C6 116.3(4) . .
C3 C2 C1 123.2(4) . .
C6 C2 C1 120.5(4) . .
C2 C3 C4 120.5(3) . .
C2 C3 H3 119.7 . .
C4 C3 H3 119.7 . .
C3 C4 C5 119.7(3) . .
C3 C4 H4 120.1 . .
C5 C4 H4 120.1 . .
N1 C5 C4 120.1(3) . .
N1 C5 C7 115.4(3) . .
C4 C5 C7 124.5(3) . .
N1 C6 C2 124.1(3) . .
N1 C6 H6 117.9 . .
C2 C6 H6 117.9 . .
N2 C7 C8 120.7(4) . .
N2 C7 C5 116.3(3) . .
C8 C7 C5 123.0(3) . .
C9 C8 C7 118.7(4) . .
C9 C8 H8 120.7 . .
C7 C8 H8 120.7 . .
C8 C9 C10 121.4(4) . .
C8 C9 H9 119.3 . .
C10 C9 H9 119.3 . .
C9 C10 C11 116.6(4) . .
C9 C10 C12 120.3(4) . .
C11 C10 C12 123.1(4) . .
N2 C11 C10 123.5(4) . .
N2 C11 H11 118.2 . .
C10 C11 H11 118.2 . .
O1 C12 C10 109.8(3) . .
O1 C12 H12A 109.7 . .
C10 C12 H12A 109.7 . .
O1 C12 H12B 109.7 . .
C10 C12 H12B 109.7 . .
H12A C12 H12B 108.2 . .
O1 C13 C14 115.4(4) . .
O1 C13 C18 124.8(5) . .
C14 C13 C18 119.8(4) . .
O2 C14 C13 115.2(3) . .
O2 C14 C15 124.0(5) . .
C13 C14 C15 120.8(5) . .
C14 C15 C16 116.7(6) . .
C14 C15 H15 121.6 . .
C16 C15 H15 121.6 . .
C17 C16 C15 121.5(5) . .
C17 C16 H16 119.2 . .
C15 C16 H16 119.2 . .
C16 C17 C18 120.6(6) . .
C16 C17 H17 119.7 . .
C18 C17 H17 119.7 . .
C17 C18 C13 120.6(6) . .
C17 C18 H18 119.7 . .
C13 C18 H18 119.7 . .
O2 C19 C20 113.5(4) . .
O2 C19 H19A 108.9 . .
C20 C19 H19A 108.9 . .
O2 C19 H19B 108.9 . .
C20 C19 H19B 108.9 . .
H19A C19 H19B 107.7 . .
C24 C20 C21 117.8(4) . .
C24 C20 C19 121.2(4) . .
C21 C20 C19 121.0(4) . .
C22 C21 C20 120.2(4) . .
C22 C21 H21 119.9 . .
C20 C21 H21 119.9 . .
C21 C22 C23 118.9(4) . .
C21 C22 H22 120.6 . .
C23 C22 H22 120.6 . .
N3 C23 C22 121.0(4) . .
N3 C23 C25 115.4(3) . .
C22 C23 C25 123.6(4) . .
N3 C24 C20 122.8(4) . .
N3 C24 H24 118.6 . .
C20 C24 H24 118.6 . .
N4 C25 C26 121.4(4) . .
N4 C25 C23 115.7(3) . .
C26 C25 C23 122.8(4) . .
C27 C26 C25 118.2(4) . .
C27 C26 H26 120.9 . .
C25 C26 H26 120.9 . .
C28 C27 C26 120.7(4) . .
C28 C27 H27 119.7 . .
C26 C27 H27 119.7 . .
C27 C28 C29 117.3(4) . .
C27 C28 C30 122.7(4) . .
C29 C28 C30 120.0(4) . .
N4 C29 C28 123.6(4) . .
N4 C29 H29 118.2 . .
C28 C29 H29 118.2 . .
C28 C30 H30A 109.5 . .
C28 C30 H30B 109.5 . .
H30A C30 H30B 109.5 . .
C28 C30 H30C 109.5 . .
H30A C30 H30C 109.5 . .
H30B C30 H30C 109.5 . .
C32 C31 H31A 109.5 . .
C32 C31 H31B 109.5 . .
H31A C31 H31B 109.5 . .
C32 C31 H31C 109.5 . .
H31A C31 H31C 109.5 . .
H31B C31 H31C 109.5 . .
C36 C32 C33 117.2(4) . .
C36 C32 C31 120.9(4) . .
C33 C32 C31 121.9(4) . .
C34 C33 C32 120.6(5) . .
C33 C34 C35 119.0(5) . .
N5 C35 C34 121.3(4) . .
N5 C35 C37 115.7(4) . .
C34 C35 C37 123.0(4) . .
N5 C36 C32 123.2(4) . .
N6 C37 C38 109.5(7) . .
N6 C37 C35 116.1(4) . .
C38 C37 C35 134.3(8) . .
C39 C38 C37 127.3(12) . .
C39 C38 H38 116.3 . .
C37 C38 H38 116.3 . .
C40 C39 C38 120.3(13) . .
C40 C39 H39 119.9 . .
C38 C39 H39 119.9 . .
C41 C40 C39 117.8(14) . .
C41 C40 C42 123.1(12) . .
C39 C40 C42 118.8(14) . .
C40 C41 N6 118.1(11) . .
C40 C41 H41 120.9 . .
N6 C41 H41 120.9 . .
O3 C42 C40 112.8(10) . .
O3 C42 H42A 109.0 . .
C40 C42 H42A 109.0 . .
O3 C42 H42B 109.0 . .
C40 C42 H42B 109.0 . .
H42A C42 H42B 107.8 . .
C43 O3 C42 118.4(8) . .
C43 O3 C43 75.2(6) . 2_556
C42 O3 C43 128.7(8) . 2_556
C43 O3 O3 66.4(5) . 2_556
C42 O3 O3 173.6(8) . 2_556
C43 O3 O3 46.9(4) 2_556 2_556
C44 C43 O3 125.4(8) . .
C44 C43 O3 167.1(7) . 2_556
O3 C43 O3 66.6(6) . 2_556
C45A C45 C44 118.8(8) 2_556 .
C45A C45 H45 120.6 2_556 .
C44 C45 H45 120.6 . .
C43 C44 C45 119.1(9) . .
C43 C44 H44 120.4 . .
C45 C44 H44 120.4 . .
C39A C38A C37 111.7(11) . .
C39A C38A H38A 124.2 . .
C37 C38A H38A 124.2 . .
C38A C39A C40A 119.2(11) . .
C38A C39A H39A 120.4 . .
C40A C39A H39A 120.4 . .
C39A C40A C41A 116.4(11) . .
C39A C40A C42A 116.1(12) . .
C41A C40A C42A 127.5(15) . .
N6 C41A C40A 131.5(12) . .
N6 C41A H41A 114.3 . .
C40A C41A H41A 114.3 . .
O3A C42A C40A 107.9(10) . .
O3A C42A H42C 110.1 . .
C40A C42A H42C 110.1 . .
O3A C42A H42D 110.1 . .
C40A C42A H42D 110.1 . .
H42C C42A H42D 108.4 . .
C42A O3A C43A 115.4(9) . .
O3A C43A C44A 125.2(9) . .
C45A C44A C43A 120.9(9) . .
C45A C44A H44A 119.6 . .
C43A C44A H44A 119.6 . .
C44A C45A C45 122.1(8) . 2_556
C44A C45A H45A 119.0 . .
C45 C45A H45A 119.0 2_556 .
C6 N1 C5 119.1(3) . .
C6 N1 Ni1 125.8(2) . .
C5 N1 Ni1 115.0(2) . .
C11 N2 C7 119.1(3) . .
C11 N2 Ni1 126.5(2) . .
C7 N2 Ni1 114.3(2) . .
C23 N3 C24 119.3(3) . .
C23 N3 Ni1 115.1(2) . 2_556
C24 N3 Ni1 125.4(3) . 2_556
C29 N4 C25 118.8(3) . .
C29 N4 Ni1 126.4(3) . 2_556
C25 N4 Ni1 114.8(2) . 2_556
C36 N5 C35 118.6(3) . .
C36 N5 Ni1 127.3(2) . .
C35 N5 Ni1 114.1(3) . .
C41A N6 C37 109.8(8) . .
C37 N6 C41 126.7(7) . .
C41A N6 Ni1 133.9(8) . .
C37 N6 Ni1 113.5(3) . .
C41 N6 Ni1 118.7(7) . .
C13 O1 C12 117.2(3) . .
C14 O2 C19 119.3(3) . .
C4T O1T C1T 97.5(14) . .
O1T C4T C3T 108.1(14) . .
O1T C4T H4T1 110.1 . .
C3T C4T H4T1 110.1 . .
O1T C4T H4T2 110.1 . .
C3T C4T H4T2 110.1 . .
H4T1 C4T H4T2 108.4 . .
O1T C1T C2T 115.2(15) . .
O1T C1T H1T1 108.5 . .
C2T C1T H1T1 108.5 . .
O1T C1T H1T2 108.5 . .
C2T C1T H1T2 108.5 . .
H1T1 C1T H1T2 107.5 . .
C3T C2T C1T 95.8(14) . .
C3T C2T H2T1 112.6 . .
C1T C2T H2T1 112.6 . .
C3T C2T H2T2 112.6 . .
C1T C2T H2T2 112.6 . .
H2T1 C2T H2T2 110.1 . .
C2T C3T C4T 109.7(14) . .
C2T C3T H3T1 109.7 . .
C4T C3T H3T1 109.7 . .
C2T C3T H3T2 109.7 . .
C4T C3T H3T2 109.7 . .
H3T1 C3T H3T2 108.2 . .
C5T O2T C8T 120.4(17) . .
O2T C5T C6T 90(3) . .
O2T C5T H5T1 113.6 . .
C6T C5T H5T1 113.6 . .
O2T C5T H5T2 113.6 . .
C6T C5T H5T2 113.6 . .
H5T1 C5T H5T2 110.8 . .
C5T C6T C7T 115(3) . .
C5T C6T H6T1 108.5 . .
C7T C6T H6T1 108.5 . .
C5T C6T H6T2 108.5 . .
C7T C6T H6T2 108.5 . .
H6T1 C6T H6T2 107.5 . .
C8T C7T C6T 102(3) . .
C8T C7T H7T1 111.4 . .
C6T C7T H7T1 111.4 . .
C8T C7T H7T2 111.4 . .
C6T C7T H7T2 111.4 . .
H7T1 C7T H7T2 109.2 . .
O2T C8T C7T 101(2) . .
O2T C8T H8T1 111.6 . .
C7T C8T H8T1 111.6 . .
O2T C8T H8T2 111.6 . .
C7T C8T H8T2 111.6 . .
H8T1 C8T H8T2 109.4 . .
F1 P1 F2 179.31(19) . .
F1 P1 F5 90.8(2) . .
F2 P1 F5 88.86(19) . .
F1 P1 F4 89.09(16) . .
F2 P1 F4 90.32(15) . .
F5 P1 F4 90.57(16) . .
F1 P1 F3 90.91(19) . .
F2 P1 F3 89.43(15) . .
F5 P1 F3 178.2(2) . .
F4 P1 F3 89.90(15) . .
F1 P1 F6 90.24(16) . .
F2 P1 F6 90.36(16) . .
F5 P1 F6 90.69(16) . .
F4 P1 F6 178.58(17) . .
F3 P1 F6 88.86(14) . .
F11A P2 F8A 96.3(10) . .
F11A P2 F7 132.5(10) . .
F8A P2 F7 114.4(5) . .
F11A P2 F10 102.3(8) . .
F8A P2 F10 113.1(6) . .
F7 P2 F10 97.8(3) . .
F11A P2 F10A 106.6(11) . .
F8A P2 F10A 95.6(9) . .
F10 P2 F10A 136.4(8) . .
F8A P2 F11 134.4(6) . .
F7 P2 F11 93.7(4) . .
F10 P2 F11 96.6(3) . .
F10A P2 F11 84.3(7) . .
F11A P2 F9 127.4(9) . .
F7 P2 F9 94.3(3) . .
F10 P2 F9 91.2(3) . .
F10A P2 F9 96.4(7) . .
F11 P2 F9 168.0(4) . .
F11A P2 F9A 79.5(10) . .
F8A P2 F9A 94.4(7) . .
F7 P2 F9A 129.4(6) . .
F10A P2 F9A 167.6(9) . .
F11 P2 F9A 93.9(5) . .
F9 P2 F9A 87.9(5) . .
F8A P2 F8 63.8(5) . .
F7 P2 F8 172.8(3) . .
F10 P2 F8 89.1(3) . .
F10A P2 F8 134.0(8) . .
F11 P2 F8 83.7(3) . .
F9 P2 F8 87.3(3) . .
F9A P2 F8 57.6(5) . .
F11A P2 F12 76.2(8) . .
F8A P2 F12 63.2(5) . .
F7 P2 F12 86.1(2) . .
F10 P2 F12 175.6(3) . .
F10A P2 F12 47.8(7) . .
F11 P2 F12 85.1(3) . .
F9 P2 F12 86.5(3) . .
F9A P2 F12 144.4(5) . .
F8 P2 F12 87.0(3) . .
F11A P2 F7A 89.0(9) . .
F8A P2 F7A 174.1(7) . .
F7 P2 F7A 63.0(4) . .
F10 P2 F7A 63.0(5) . .
F10A P2 F7A 85.3(8) . .
F11 P2 F7A 51.5(5) . .
F9 P2 F7A 140.5(5) . .
F9A P2 F7A 84.0(6) . .
F8 P2 F7A 119.4(5) . .
F12 P2 F7A 120.8(5) . .
F11A P2 F12A 168.2(10) . .
F8A P2 F12A 88.4(8) . .
F7 P2 F12A 53.3(6) . .
F10 P2 F12A 65.9(6) . .
F10A P2 F12A 83.6(9) . .
F11 P2 F12A 136.4(7) . .
F9 P2 F12A 55.3(6) . .
F9A P2 F12A 89.4(7) . .
F8 P2 F12A 132.3(6) . .
F12 P2 F12A 115.5(6) . .
F7A P2 F12A 85.9(7) . .
N5 Ni1 N6 79.57(13) . .
N5 Ni1 N2 93.80(12) . .
N6 Ni1 N2 98.29(12) . .
N5 Ni1 N3 170.66(12) . 2_556
N6 Ni1 N3 95.16(14) . 2_556
N2 Ni1 N3 94.60(11) . 2_556
N5 Ni1 N1 96.88(11) . .
N6 Ni1 N1 175.37(12) . .
N2 Ni1 N1 78.89(11) . .
N3 Ni1 N1 88.76(11) 2_556 .
N5 Ni1 N4 93.76(12) . 2_556
N6 Ni1 N4 88.20(12) . 2_556
N2 Ni1 N4 170.81(12) . 2_556
N3 Ni1 N4 78.27(12) 2_556 2_556
N1 Ni1 N4 95.02(11) . 2_556

loop_
_geom_bond_atom_site_label_1
_geom_bond_atom_site_label_2
_geom_bond_distance
_geom_bond_site_symmetry_2
C1 C2 1.505(6) .
C1 H1A 0.9800 .
C1 H1B 0.9800 .
C1 H1C 0.9800 .
C2 C3 1.380(6) .
C2 C6 1.404(5) .
C3 C4 1.383(6) .
C3 H3 0.9500 .
C4 C5 1.400(5) .
C4 H4 0.9500 .
C5 N1 1.354(5) .
C5 C7 1.475(5) .
C6 N1 1.331(5) .
C6 H6 0.9500 .
C7 N2 1.361(5) .
C7 C8 1.407(5) .
C8 C9 1.360(6) .
C8 H8 0.9500 .
C9 C10 1.391(6) .
C9 H9 0.9500 .
C10 C11 1.393(5) .
C10 C12 1.494(6) .
C11 N2 1.330(5) .
C11 H11 0.9500 .
C12 O1 1.430(5) .
C12 H12A 0.9900 .
C12 H12B 0.9900 .
C13 O1 1.369(5) .
C13 C14 1.390(7) .
C13 C18 1.393(7) .
C14 O2 1.385(5) .
C14 C15 1.401(6) .
C15 C16 1.451(9) .
C15 H15 0.9500 .
C16 C17 1.338(10) .
C16 H16 0.9500 .
C17 C18 1.376(8) .
C17 H17 0.9500 .
C18 H18 0.9500 .
C19 O2 1.413(6) .
C19 C20 1.523(6) .
C19 H19A 0.9900 .
C19 H19B 0.9900 .
C20 C24 1.375(6) .
C20 C21 1.393(6) .
C21 C22 1.378(6) .
C21 H21 0.9500 .
C22 C23 1.398(6) .
C22 H22 0.9500 .
C23 N3 1.348(5) .
C23 C25 1.484(5) .
C24 N3 1.351(5) .
C24 H24 0.9500 .
C25 N4 1.344(5) .
C25 C26 1.402(6) .
C26 C27 1.393(7) .
C26 H26 0.9500 .
C27 C28 1.374(7) .
C27 H27 0.9500 .
C28 C29 1.388(6) .
C28 C30 1.521(6) .
C29 N4 1.340(5) .
C29 H29 0.9500 .
C30 H30A 0.9800 .
C30 H30B 0.9800 .
C30 H30C 0.9800 .
C31 C32 1.503(7) .
C31 H31A 0.9800 .
C31 H31B 0.9800 .
C31 H31C 0.9800 .
C32 C36 1.388(6) .
C32 C33 1.390(7) .
C33 C34 1.370(8) .
C34 C35 1.392(7) .
C35 N5 1.353(5) .
C35 C37 1.479(7) .
C36 N5 1.344(5) .
C37 N6 1.343(7) .
C37 C38 1.394(17) .
C37 C38A 1.479(14) .
C38 C39 1.38(2) .
C38 H38 0.9500 .
C39 C40 1.38(2) .
C39 H39 0.9500 .
C40 C41 1.34(2) .
C40 C42 1.53(2) .
C41 N6 1.491(15) .
C41 H41 0.9500 .
C42 O3 1.412(13) .
C42 H42A 0.9900 .
C42 H42B 0.9900 .
O3 C43 1.385(9) .
O3 C43 1.738(10) 2_556
O3 O3 1.741(17) 2_556
C43 C44 1.378(11) .
C43 O3 1.738(10) 2_556
C45 C45A 1.360(14) 2_556
C45 C44 1.410(12) .
C45 H45 0.9500 .
C44 H44 0.9500 .
C38A C39A 1.382(19) .
C38A H38A 0.9500 .
C39A C40A 1.42(2) .
C39A H39A 0.9500 .
C40A C41A 1.43(3) .
C40A C42A 1.500(15) .
C41A N6 1.22(2) .
C41A H41A 0.9500 .
C42A O3A 1.345(13) .
C42A H42C 0.9900 .
C42A H42D 0.9900 .
O3A C43A 1.387(11) .
C43A C44A 1.397(12) .
C44A C45A 1.300(12) .
C44A H44A 0.9500 .
C45A C45 1.360(14) 2_556
C45A H45A 0.9500 .
N1 Ni1 2.094(3) .
N2 Ni1 2.090(3) .
N3 Ni1 2.092(3) 2_556
N4 Ni1 2.106(3) 2_556
N5 Ni1 2.077(3) .
N6 Ni1 2.088(3) .
O1T C4T 1.408(10) .
O1T C1T 1.431(10) .
C4T C3T 1.493(10) .
C4T H4T1 0.9900 .
C4T H4T2 0.9900 .
C1T C2T 1.483(10) .
C1T H1T1 0.9900 .
C1T H1T2 0.9900 .
C2T C3T 1.476(10) .
C2T H2T1 0.9900 .
C2T H2T2 0.9900 .
C3T H3T1 0.9900 .
C3T H3T2 0.9900 .
O2W O2W 1.73(3) 2_556
O2T C5T 1.423(10) .
O2T C8T 1.428(10) .
C5T C6T 1.477(10) .
C5T H5T1 0.9900 .
C5T H5T2 0.9900 .
C6T C7T 1.493(10) .
C6T H6T1 0.9900 .
C6T H6T2 0.9900 .
C7T C8T 1.479(10) .
C7T H7T1 0.9900 .
C7T H7T2 0.9900 .
C8T H8T1 0.9900 .
C8T H8T2 0.9900 .
F1 P1 1.589(3) .
F2 P1 1.592(3) .
F3 P1 1.614(3) .
F4 P1 1.610(3) .
F5 P1 1.597(3) .
F6 P1 1.618(3) .
F7 P2 1.535(4) .
F8 P2 1.652(4) .
F9 P2 1.601(4) .
F10 P2 1.539(5) .
F11 P2 1.590(5) .
F12 P2 1.663(5) .
F7A P2 1.693(13) .
F8A P2 1.433(12) .
F9A P2 1.620(13) .
F10A P2 1.572(17) .
F11A P2 1.43(2) .
F12A P2 1.701(16) .
Ni1 N3 2.092(3) 2_556
Ni1 N4 2.106(3) 2_556

loop_
_geom_torsion_atom_site_label_1
_geom_torsion_atom_site_label_2
_geom_torsion_atom_site_label_3
_geom_torsion_atom_site_label_4
_geom_torsion
_geom_torsion_site_symmetry_1
_geom_torsion_site_symmetry_4
C6 C2 C3 C4 0.1(6) . .
C1 C2 C3 C4 179.3(4) . .
C2 C3 C4 C5 -0.1(6) . .
C3 C4 C5 N1 0.1(6) . .
C3 C4 C5 C7 -180.0(3) . .
C3 C2 C6 N1 -0.1(6) . .
C1 C2 C6 N1 -179.3(4) . .
N1 C5 C7 N2 1.3(4) . .
C4 C5 C7 N2 -178.6(3) . .
N1 C5 C7 C8 -178.1(3) . .
C4 C5 C7 C8 2.0(6) . .
N2 C7 C8 C9 1.4(6) . .
C5 C7 C8 C9 -179.3(4) . .
C7 C8 C9 C10 -1.8(6) . .
C8 C9 C10 C11 1.6(6) . .
C8 C9 C10 C12 -176.4(4) . .
C9 C10 C11 N2 -0.9(6) . .
C12 C10 C11 N2 177.0(4) . .
C9 C10 C12 O1 -156.6(4) . .
C11 C10 C12 O1 25.6(6) . .
O1 C13 C14 O2 -2.3(5) . .
C18 C13 C14 O2 178.7(4) . .
O1 C13 C14 C15 177.9(4) . .
C18 C13 C14 C15 -1.0(7) . .
O2 C14 C15 C16 -177.9(4) . .
C13 C14 C15 C16 1.9(7) . .
C14 C15 C16 C17 -1.2(8) . .
C15 C16 C17 C18 -0.3(10) . .
C16 C17 C18 C13 1.3(10) . .
O1 C13 C18 C17 -179.4(5) . .
C14 C13 C18 C17 -0.6(8) . .
O2 C19 C20 C24 6.4(6) . .
O2 C19 C20 C21 -171.9(4) . .
C24 C20 C21 C22 -1.4(6) . .
C19 C20 C21 C22 177.0(4) . .
C20 C21 C22 C23 0.3(7) . .
C21 C22 C23 N3 1.9(6) . .
C21 C22 C23 C25 -177.2(4) . .
C21 C20 C24 N3 0.5(6) . .
C19 C20 C24 N3 -177.8(4) . .
N3 C23 C25 N4 5.5(5) . .
C22 C23 C25 N4 -175.4(3) . .
N3 C23 C25 C26 -173.8(4) . .
C22 C23 C25 C26 5.3(6) . .
N4 C25 C26 C27 -1.7(6) . .
C23 C25 C26 C27 177.6(4) . .
C25 C26 C27 C28 0.3(7) . .
C26 C27 C28 C29 1.1(7) . .
C26 C27 C28 C30 180.0(5) . .
C27 C28 C29 N4 -1.4(6) . .
C30 C28 C29 N4 179.7(4) . .
C36 C32 C33 C34 -1.5(8) . .
C31 C32 C33 C34 179.0(6) . .
C32 C33 C34 C35 -1.7(9) . .
C33 C34 C35 N5 4.6(9) . .
C33 C34 C35 C37 -175.3(5) . .
C33 C32 C36 N5 2.0(7) . .
C31 C32 C36 N5 -178.5(4) . .
N5 C35 C37 N6 10.3(6) . .
C34 C35 C37 N6 -169.8(5) . .
N5 C35 C37 C38 -173.1(12) . .
C34 C35 C37 C38 6.8(14) . .
N5 C35 C37 C38A -158.0(7) . .
C34 C35 C37 C38A 22.0(9) . .
N6 C37 C38 C39 -6(2) . .
C35 C37 C38 C39 176.8(14) . .
C38A C37 C38 C39 143(4) . .
C37 C38 C39 C40 7(3) . .
C38 C39 C40 C41 -3(3) . .
C38 C39 C40 C42 -176.2(17) . .
C39 C40 C41 N6 0(2) . .
C42 C40 C41 N6 173.2(12) . .
C41 C40 C42 O3 2(2) . .
C39 C40 C42 O3 175.3(13) . .
C40 C42 O3 C43 -86.5(14) . .
C40 C42 O3 C43 -180.0(8) . 2_556
C42 O3 C43 C44 10.1(12) . .
C43 O3 C43 C44 136.4(7) 2_556 .
O3 O3 C43 C44 -174.5(8) 2_556 .
C42 O3 C43 O3 -175.4(9) . 2_556
C43 O3 C43 O3 -49.1(4) 2_556 2_556
C42 O3 C43 C43 -126.3(10) . 2_556
O3 O3 C43 C43 49.1(4) 2_556 2_556
O3 C43 C44 C45 -176.7(7) . .
O3 C43 C44 C45 26(3) 2_556 .
C43 C43 C44 C45 -89.7(15) 2_556 .
C45A C45 C44 C43 2.9(13) 2_556 .
N6 C37 C38A C39A 8.4(15) . .
C38 C37 C38A C39A -31(2) . .
C35 C37 C38A C39A 174.4(9) . .
C37 C38A C39A C40A -2.9(16) . .
C38A C39A C40A C41A 0.6(18) . .
C38A C39A C40A C42A -178.2(11) . .
C39A C40A C41A N6 -3(3) . .
C42A C40A C41A N6 175.9(16) . .
C39A C40A C42A O3A 174.9(9) . .
C41A C40A C42A O3A -3.7(17) . .
C40A C42A O3A C43A 178.2(9) . .
C42A O3A C43A C44A 7.4(15) . .
O3A C43A C44A C45A 175.2(10) . .
C43A C44A C45A C45 9.9(16) . 2_556
C2 C6 N1 C5 0.0(5) . .
C2 C6 N1 Ni1 -175.7(3) . .
C4 C5 N1 C6 0.0(5) . .
C7 C5 N1 C6 -180.0(3) . .
C4 C5 N1 Ni1 176.2(3) . .
C7 C5 N1 Ni1 -3.7(4) . .
C10 C11 N2 C7 0.5(5) . .
C10 C11 N2 Ni1 178.4(3) . .
C8 C7 N2 C11 -0.7(5) . .
C5 C7 N2 C11 179.9(3) . .
C8 C7 N2 Ni1 -178.9(3) . .
C5 C7 N2 Ni1 1.7(4) . .
C22 C23 N3 C24 -2.8(5) . .
C25 C23 N3 C24 176.4(3) . .
C22 C23 N3 Ni1 171.9(3) . 2_556
C25 C23 N3 Ni1 -8.9(4) . 2_556
C20 C24 N3 C23 1.6(5) . .
C20 C24 N3 Ni1 -172.6(3) . 2_556
C28 C29 N4 C25 0.1(5) . .
C28 C29 N4 Ni1 -178.2(3) . 2_556
C26 C25 N4 C29 1.5(5) . .
C23 C25 N4 C29 -177.8(3) . .
C26 C25 N4 Ni1 180.0(3) . 2_556
C23 C25 N4 Ni1 0.7(4) . 2_556
C32 C36 N5 C35 0.8(6) . .
C32 C36 N5 Ni1 -179.7(3) . .
C34 C35 N5 C36 -4.1(6) . .
C37 C35 N5 C36 175.8(4) . .
C34 C35 N5 Ni1 176.3(4) . .
C37 C35 N5 Ni1 -3.8(5) . .
C40A C41A N6 C37 6(2) . .
C40A C41A N6 C41 176(7) . .
C40A C41A N6 Ni1 -152.8(13) . .
C38 C37 N6 C41A 7.3(14) . .
C35 C37 N6 C41A -175.3(11) . .
C38A C37 N6 C41A -9.7(14) . .
C38 C37 N6 C41 3.4(13) . .
C35 C37 N6 C41 -179.2(9) . .
C38A C37 N6 C41 -13.7(13) . .
C38 C37 N6 Ni1 171.2(9) . .
C35 C37 N6 Ni1 -11.4(5) . .
C38A C37 N6 Ni1 154.1(8) . .
C40 C41 N6 C41A -13(4) . .
C40 C41 N6 C37 -0.6(19) . .
C40 C41 N6 Ni1 -167.9(11) . .
C14 C13 O1 C12 176.2(4) . .
C18 C13 O1 C12 -5.0(7) . .
C10 C12 O1 C13 -179.2(4) . .
C13 C14 O2 C19 -167.1(4) . .
C15 C14 O2 C19 12.6(6) . .
C20 C19 O2 C14 -91.2(5) . .
C1T O1T C4T C3T 31(2) . .
C4T O1T C1T C2T -39(2) . .
O1T C1T C2T C3T 29(2) . .
C1T C2T C3T C4T -6(2) . .
O1T C4T C3T C2T -16(2) . .
C8T O2T C5T C6T 34(5) . .
O2T C5T C6T C7T -30(5) . .
C5T C6T C7T C8T 19(6) . .
C5T O2T C8T C7T -26(6) . .
C6T C7T C8T O2T 3(5) . .
C36 N5 Ni1 N6 178.9(3) . .
C35 N5 Ni1 N6 -1.6(3) . .
C36 N5 Ni1 N2 81.1(3) . .
C35 N5 Ni1 N2 -99.4(3) . .
C36 N5 Ni1 N1 1.9(3) . .
C35 N5 Ni1 N1 -178.6(3) . .
C36 N5 Ni1 N4 -93.7(3) . 2_556
C35 N5 Ni1 N4 85.8(3) . 2_556
C41A N6 Ni1 N5 166.0(14) . .
C37 N6 Ni1 N5 7.2(3) . .
C41 N6 Ni1 N5 176.1(8) . .
C41A N6 Ni1 N2 -101.7(13) . .
C37 N6 Ni1 N2 99.6(3) . .
C41 N6 Ni1 N2 -91.6(8) . .
C41A N6 Ni1 N3 -6.2(13) . 2_556
C37 N6 Ni1 N3 -165.0(3) . 2_556
C41 N6 Ni1 N3 3.9(8) . 2_556
C41A N6 Ni1 N4 71.8(13) . 2_556
C37 N6 Ni1 N4 -86.9(3) . 2_556
C41 N6 Ni1 N4 81.9(8) . 2_556
C11 N2 Ni1 N5 82.9(3) . .
C7 N2 Ni1 N5 -99.1(2) . .
C11 N2 Ni1 N6 2.9(3) . .
C7 N2 Ni1 N6 -179.1(2) . .
C11 N2 Ni1 N3 -93.0(3) . 2_556
C7 N2 Ni1 N3 85.0(2) . 2_556
C11 N2 Ni1 N1 179.2(3) . .
C7 N2 Ni1 N1 -2.8(2) . .
C6 N1 Ni1 N5 -87.9(3) . .
C5 N1 Ni1 N5 96.1(2) . .
C6 N1 Ni1 N2 179.5(3) . .
C5 N1 Ni1 N2 3.6(2) . .
C6 N1 Ni1 N3 84.6(3) . 2_556
C5 N1 Ni1 N3 -91.4(2) . 2_556
C6 N1 Ni1 N4 6.5(3) . 2_556
C5 N1 Ni1 N4 -169.5(2) . 2_556
